data_7201009
loop_
_publ_author_name
'Thomas, Reji'
'Varghese, Shinto'
'Kulkarni, G. U.'

_publ_section_title
;
 The influence of crystal packing on the solid state fluorescence
 behavior of alkyloxy substituted phenyleneethynylenes
;
_journal_issue 25
_journal_name_full 'Journal of Materials Chemistry'
_journal_page_first 4401
_journal_paper_doi 10.1039/b902937k
_journal_volume 19
_journal_year 2009
_chemical_formula_sum 'C34 H38 O2'
_chemical_formula_weight 478.64
_chemical_name_systematic
;
?
;
_space_group_IT_number 14
_symmetry_cell_setting monoclinic
_symmetry_space_group_name_Hall '-P 2yn'
_symmetry_space_group_name_H-M 'P 1 21/n 1'
_atom_sites_solution_hydrogens geom
_atom_sites_solution_primary direct
_atom_sites_solution_secondary difmap
_audit_creation_method SHELXL-97
_cell_angle_alpha 90.00
_cell_angle_beta 105.4930(10)
_cell_angle_gamma 90.00
_cell_formula_units_Z 2
_cell_length_a 6.2970(2)
_cell_length_b 22.7824(8)
_cell_length_c 10.6411(2)
_cell_measurement_reflns_used 85
_cell_measurement_temperature 298(2)
_cell_measurement_theta_max 23
_cell_measurement_theta_min 2
_cell_volume 1471.11(8)
_computing_cell_refinement HKL
_computing_data_collection 'Bruker-Nonius '
_computing_data_reduction HKL
_computing_molecular_graphics 'Mercury (ccdc.cam.ac.uk)'
_computing_structure_refinement 'SHELXL-97 (Sheldrick, 1997)'
_diffrn_ambient_temperature 298(2)
_diffrn_measured_fraction_theta_full 0.997
_diffrn_measured_fraction_theta_max 0.997
_diffrn_measurement_device_type 'Bruker-Nonius Kappa CCD diffractometer'
_diffrn_radiation_monochromator graphite
_diffrn_radiation_source 'fine-focus sealed tube'
_diffrn_radiation_type MoK\a
_diffrn_radiation_wavelength 0.71073
_diffrn_reflns_av_R_equivalents 0.0450
_diffrn_reflns_av_sigmaI/netI 0.0517
_diffrn_reflns_limit_h_max 6
_diffrn_reflns_limit_h_min -6
_diffrn_reflns_limit_k_max 25
_diffrn_reflns_limit_k_min -25
_diffrn_reflns_limit_l_max 11
_diffrn_reflns_limit_l_min -6
_diffrn_reflns_number 5968
_diffrn_reflns_theta_full 23.24
_diffrn_reflns_theta_max 23.24
_diffrn_reflns_theta_min 1.79
_exptl_absorpt_coefficient_mu 0.065
_exptl_absorpt_correction_type none
_exptl_crystal_colour Yellow
_exptl_crystal_density_diffrn 1.081
_exptl_crystal_density_method 'not measured'
_exptl_crystal_description Rod
_exptl_crystal_F_000 516
_exptl_crystal_size_max 0.30
_exptl_crystal_size_mid 0.25
_exptl_crystal_size_min 0.25
_refine_diff_density_max 0.167
_refine_diff_density_min -0.152
_refine_diff_density_rms 0.035
_refine_ls_extinction_method none
_refine_ls_goodness_of_fit_ref 0.952
_refine_ls_hydrogen_treatment mixed
_refine_ls_matrix_type full
_refine_ls_number_parameters 239
_refine_ls_number_reflns 2087
_refine_ls_number_restraints 0
_refine_ls_restrained_S_all 0.952
_refine_ls_R_factor_all 0.0608
_refine_ls_R_factor_gt 0.0448
_refine_ls_shift/su_max 0.000
_refine_ls_shift/su_mean 0.000
_refine_ls_structure_factor_coef Fsqd
_refine_ls_weighting_details 'calc w=1/[\s^2^(Fo^2^)+(0.0757P)^2^+0.0000P] where P=(Fo^2^+2Fc^2^)/3'
_refine_ls_weighting_scheme calc
_refine_ls_wR_factor_gt 0.1151
_refine_ls_wR_factor_ref 0.1237
_reflns_number_gt 1522
_reflns_number_total 2087
_reflns_threshold_expression >2sigma(I)
_cod_data_source_file b902937k.txt
_cod_data_source_block tryc
_cod_depositor_comments
;
The following automatic conversions were performed:
'_symmetry_cell_setting' value 'Monoclinic' changed to 'monoclinic'
according to '/home/saulius/struct/CIF-dictionaries/cif_core.dic'
dictionary named 'cif_core.dic' version 2.4.1 from 2010-06-29.

Automatic conversion script
Id: cif_fix_enum 1527 2010-12-29 10:47:43Z saulius 
;
_cod_original_cell_volume 1471.11(7)
_cod_original_sg_symbol_H-M P2(1)/n
_cod_database_code 7201009

loop_
_symmetry_equiv_pos_as_xyz
'x, y, z'
'-x+1/2, y+1/2, -z+1/2'
'-x, -y, -z'
'x-1/2, -y-1/2, z-1/2'

loop_
_atom_site_label
_atom_site_type_symbol
_atom_site_fract_x
_atom_site_fract_y
_atom_site_fract_z
_atom_site_U_iso_or_equiv
_atom_site_adp_type
_atom_site_occupancy
_atom_site_symmetry_multiplicity
_atom_site_calc_flag
_atom_site_refinement_flags
_atom_site_disorder_assembly
_atom_site_disorder_group
O1 O 0.82741(19) 0.05354(5) 0.91217(11) 0.0581(4) Uani 1 1 d . . .
C10 C 0.6654(3) 0.02559(7) 0.95217(15) 0.0476(4) Uani 1 1 d . . .
C9 C 0.6090(3) 0.05007(6) 1.05944(14) 0.0475(4) Uani 1 1 d . . .
C11 C 0.5551(3) -0.02436(7) 0.89386(17) 0.0506(5) Uani 1 1 d . . .
C12 C 0.8814(3) 0.03282(8) 0.79764(17) 0.0543(5) Uani 1 1 d . . .
C14 C 1.1108(3) 0.05700(8) 0.64490(19) 0.0618(5) Uani 1 1 d . . .
C13 C 1.0476(3) 0.07358(8) 0.76770(18) 0.0578(5) Uani 1 1 d . . .
C7 C 0.8267(3) 0.14280(7) 1.17297(16) 0.0574(5) Uani 1 1 d . . .
C8 C 0.7258(3) 0.10097(7) 1.12224(15) 0.0526(5) Uani 1 1 d . . .
C1 C 0.9522(3) 0.19346(7) 1.23079(17) 0.0594(5) Uani 1 1 d . . .
C6 C 1.1239(4) 0.21323(9) 1.1846(2) 0.0780(6) Uani 1 1 d . . .
C16 C 1.3327(4) 0.08437(11) 0.4861(2) 0.0764(6) Uani 1 1 d . . .
C2 C 0.9036(4) 0.22302(9) 1.3328(2) 0.0824(7) Uani 1 1 d . . .
C15 C 1.2707(4) 0.09945(9) 0.6094(2) 0.0664(5) Uani 1 1 d . . .
C3 C 1.0266(5) 0.27156(10) 1.3882(3) 0.0970(8) Uani 1 1 d . . .
C5 C 1.2450(4) 0.26230(10) 1.2410(3) 0.0915(7) Uani 1 1 d . . .
C4 C 1.1947(5) 0.29075(10) 1.3421(2) 0.0908(8) Uani 1 1 d . . .
C17 C 1.5003(5) 0.12527(14) 0.4558(3) 0.0937(8) Uani 1 1 d . . .
H12B H 0.941(3) -0.0076(8) 0.8113(14) 0.056(4) Uiso 1 1 d . . .
H6 H 1.162(3) 0.1928(9) 1.1142(19) 0.090(7) Uiso 1 1 d . . .
H14B H 1.180(3) 0.0163(8) 0.6545(16) 0.072(5) Uiso 1 1 d . . .
H11 H 0.593(3) -0.0409(7) 0.8241(16) 0.053(5) Uiso 1 1 d . . .
H12A H 0.739(3) 0.0314(7) 0.7246(17) 0.062(5) Uiso 1 1 d . . .
H15B H 1.210(3) 0.1392(9) 0.5977(17) 0.082(6) Uiso 1 1 d . . .
H13B H 1.182(3) 0.0749(8) 0.8444(18) 0.072(5) Uiso 1 1 d . . .
H14A H 0.978(3) 0.0536(7) 0.5712(18) 0.072(6) Uiso 1 1 d . . .
H13A H 0.986(3) 0.1124(8) 0.7560(15) 0.063(5) Uiso 1 1 d . . .
H15A H 1.403(4) 0.1012(9) 0.681(2) 0.091(7) Uiso 1 1 d . . .
H16B H 1.193(4) 0.0842(10) 0.415(2) 0.103(8) Uiso 1 1 d . . .
H5 H 1.367(4) 0.2731(10) 1.206(2) 0.106(8) Uiso 1 1 d . . .
H16A H 1.387(3) 0.0433(10) 0.4954(19) 0.096(7) Uiso 1 1 d . . .
H17C H 1.643(5) 0.1282(13) 0.529(3) 0.149(11) Uiso 1 1 d . . .
H17B H 1.430(4) 0.1660(14) 0.451(2) 0.139(11) Uiso 1 1 d . . .
H2 H 0.782(4) 0.2119(10) 1.368(2) 0.107(8) Uiso 1 1 d . . .
H17A H 1.543(4) 0.1146(12) 0.376(3) 0.132(9) Uiso 1 1 d . . .
H4 H 1.284(3) 0.3255(10) 1.3827(18) 0.093(6) Uiso 1 1 d . . .
H3 H 0.991(4) 0.2917(11) 1.466(3) 0.137(9) Uiso 1 1 d . . .

loop_
_atom_site_aniso_label
_atom_site_aniso_U_11
_atom_site_aniso_U_22
_atom_site_aniso_U_33
_atom_site_aniso_U_23
_atom_site_aniso_U_13
_atom_site_aniso_U_12
O1 0.0625(8) 0.0547(7) 0.0613(7) -0.0086(5) 0.0242(6) -0.0126(6)
C10 0.0480(10) 0.0449(9) 0.0489(10) 0.0009(7) 0.0112(8) -0.0022(7)
C9 0.0500(10) 0.0424(9) 0.0470(9) -0.0020(7) 0.0073(8) -0.0010(7)
C11 0.0564(11) 0.0477(9) 0.0475(10) -0.0052(8) 0.0132(8) -0.0019(8)
C12 0.0552(11) 0.0537(11) 0.0552(11) -0.0025(8) 0.0170(9) 0.0024(9)
C14 0.0646(13) 0.0615(12) 0.0609(12) 0.0008(9) 0.0194(10) 0.0025(10)
C13 0.0611(12) 0.0536(11) 0.0611(12) 0.0009(9) 0.0208(10) 0.0012(9)
C7 0.0645(12) 0.0506(10) 0.0542(11) -0.0031(8) 0.0108(8) -0.0071(9)
C8 0.0577(11) 0.0492(10) 0.0504(10) -0.0016(8) 0.0132(8) -0.0034(8)
C1 0.0676(12) 0.0484(9) 0.0562(11) 0.0006(8) 0.0061(9) -0.0115(9)
C6 0.0876(16) 0.0723(13) 0.0744(14) -0.0089(11) 0.0221(12) -0.0240(12)
C16 0.0855(16) 0.0799(15) 0.0717(14) 0.0025(11) 0.0345(13) -0.0015(13)
C2 0.0980(17) 0.0700(13) 0.0835(15) -0.0222(11) 0.0316(13) -0.0266(12)
C15 0.0697(14) 0.0663(13) 0.0680(14) 0.0022(10) 0.0268(11) 0.0013(10)
C3 0.126(2) 0.0764(15) 0.0889(17) -0.0278(13) 0.0297(15) -0.0334(15)
C5 0.0974(18) 0.0839(15) 0.0921(17) 0.0034(13) 0.0231(14) -0.0382(14)
C4 0.114(2) 0.0662(13) 0.0801(16) -0.0058(12) 0.0055(14) -0.0347(13)
C17 0.097(2) 0.112(2) 0.0838(18) 0.0039(15) 0.0447(16) -0.0087(16)

loop_
_atom_type_symbol
_atom_type_description
_atom_type_scat_dispersion_real
_atom_type_scat_dispersion_imag
_atom_type_scat_source
C C 0.0033 0.0016 'International Tables Vol C Tables 4.2.6.8 and 6.1.1.4'
H H 0.0000 0.0000 'International Tables Vol C Tables 4.2.6.8 and 6.1.1.4'
O O 0.0106 0.0060 'International Tables Vol C Tables 4.2.6.8 and 6.1.1.4'

loop_
_geom_angle_atom_site_label_1
_geom_angle_atom_site_label_2
_geom_angle_atom_site_label_3
_geom_angle
_geom_angle_site_symmetry_1
_geom_angle_site_symmetry_3
_geom_angle_publ_flag
C10 O1 C12 118.68(12) . . ?
O1 C10 C11 124.70(15) . . ?
O1 C10 C9 116.29(13) . . ?
C11 C10 C9 119.02(15) . . ?
C11 C9 C10 119.93(14) 3_657 . ?
C11 C9 C8 120.68(14) 3_657 . ?
C10 C9 C8 119.38(14) . . ?
C10 C11 C9 121.06(16) . 3_657 ?
C10 C11 H11 119.2(10) . . ?
C9 C11 H11 119.7(10) 3_657 . ?
O1 C12 C13 108.41(14) . . ?
O1 C12 H12B 110.5(9) . . ?
C13 C12 H12B 110.3(9) . . ?
O1 C12 H12A 107.5(9) . . ?
C13 C12 H12A 112.3(9) . . ?
H12B C12 H12A 107.8(12) . . ?
C13 C14 C15 113.68(16) . . ?
C13 C14 H14B 110.2(10) . . ?
C15 C14 H14B 108.1(10) . . ?
C13 C14 H14A 110.0(10) . . ?
C15 C14 H14A 109.4(10) . . ?
H14B C14 H14A 105.0(14) . . ?
C12 C13 C14 112.92(15) . . ?
C12 C13 H13B 109.2(10) . . ?
C14 C13 H13B 110.5(10) . . ?
C12 C13 H13A 108.4(10) . . ?
C14 C13 H13A 108.0(10) . . ?
H13B C13 H13A 107.5(14) . . ?
C8 C7 C1 178.07(19) . . ?
C7 C8 C9 178.39(19) . . ?
C6 C1 C2 118.78(18) . . ?
C6 C1 C7 120.20(17) . . ?
C2 C1 C7 121.02(17) . . ?
C1 C6 C5 120.0(2) . . ?
C1 C6 H6 120.0(13) . . ?
C5 C6 H6 120.1(13) . . ?
C15 C16 C17 113.9(2) . . ?
C15 C16 H16B 106.4(12) . . ?
C17 C16 H16B 111.5(13) . . ?
C15 C16 H16A 106.9(12) . . ?
C17 C16 H16A 111.3(13) . . ?
H16B C16 H16A 106.4(18) . . ?
C1 C2 C3 120.5(2) . . ?
C1 C2 H2 122.7(14) . . ?
C3 C2 H2 116.8(14) . . ?
C16 C15 C14 114.57(18) . . ?
C16 C15 H15B 106.5(11) . . ?
C14 C15 H15B 111.1(11) . . ?
C16 C15 H15A 109.1(12) . . ?
C14 C15 H15A 108.6(12) . . ?
H15B C15 H15A 106.6(17) . . ?
C4 C3 C2 120.3(2) . . ?
C4 C3 H3 120.7(15) . . ?
C2 C3 H3 119.0(15) . . ?
C4 C5 C6 120.3(2) . . ?
C4 C5 H5 124.0(14) . . ?
C6 C5 H5 115.7(14) . . ?
C3 C4 C5 120.1(2) . . ?
C3 C4 H4 120.4(11) . . ?
C5 C4 H4 119.5(12) . . ?
C16 C17 H17C 113.7(16) . . ?
C16 C17 H17B 104.6(15) . . ?
H17C C17 H17B 105(2) . . ?
C16 C17 H17A 113.5(16) . . ?
H17C C17 H17A 107(2) . . ?
H17B C17 H17A 113(2) . . ?

loop_
_geom_bond_atom_site_label_1
_geom_bond_atom_site_label_2
_geom_bond_distance
_geom_bond_site_symmetry_2
_geom_bond_publ_flag
O1 C10 1.3633(18) . ?
O1 C12 1.4301(19) . ?
C10 C11 1.390(2) . ?
C10 C9 1.399(2) . ?
C9 C11 1.390(2) 3_657 ?
C9 C8 1.439(2) . ?
C11 C9 1.390(2) 3_657 ?
C11 H11 0.919(16) . ?
C12 C13 1.496(2) . ?
C12 H12B 0.991(17) . ?
C12 H12A 1.016(17) . ?
C14 C13 1.512(2) . ?
C14 C15 1.515(3) . ?
C14 H14B 1.017(19) . ?
C14 H14A 0.986(19) . ?
C13 H13B 1.007(18) . ?
C13 H13A 0.961(18) . ?
C7 C8 1.191(2) . ?
C7 C1 1.441(2) . ?
C1 C6 1.377(3) . ?
C1 C2 1.380(3) . ?
C6 C5 1.395(3) . ?
C6 H6 0.96(2) . ?
C16 C15 1.505(3) . ?
C16 C17 1.506(3) . ?
C16 H16B 0.99(2) . ?
C16 H16A 0.99(2) . ?
C2 C3 1.388(3) . ?
C2 H2 0.97(2) . ?
C15 H15B 0.98(2) . ?
C15 H15A 0.97(2) . ?
C3 C4 1.353(3) . ?
C3 H3 1.02(3) . ?
C5 C4 1.363(3) . ?
C5 H5 0.97(2) . ?
C4 H4 1.00(2) . ?
C17 H17C 1.02(3) . ?
C17 H17B 1.02(3) . ?
C17 H17A 0.99(3) . ?
